data_4027673
loop_
_publ_author_name
'Takahiro Soeta'
'Shuhei Fujinami'
'Yutaka Ukaji'

_publ_section_title
;
 Chlorosilane-Promoted Addition Reaction of Isocyanides to
 3,4-Dihydroisoquinoline N-Oxides
;
_journal_name_full 'Journal of Organic Chemistry'
_journal_page_first 9878
_journal_page_last 9883
_journal_paper_doi 10.1021/jo301791m
_journal_volume 77
_journal_year 2012
_chemical_formula_moiety 'C14 H20 N2 O2 '
_chemical_formula_sum 'C14 H20 N2 O2'
_chemical_formula_weight 248.32
_space_group_IT_number 61
_symmetry_cell_setting orthorhombic
_symmetry_Int_Tables_number 61
_symmetry_space_group_name_Hall '-P 2ac 2ab'
_symmetry_space_group_name_H-M 'P b c a'
_cell_angle_alpha 90
_cell_angle_beta 90
_cell_angle_gamma 90
_cell_formula_units_Z 8
_cell_length_a 16.439(2)
_cell_length_b 8.9834(7)
_cell_length_c 18.551(2)
_cell_measurement_reflns_used 11200
_cell_measurement_temperature 123.2
_cell_measurement_theta_max 27.5
_cell_measurement_theta_min 3.3
_cell_volume 2739.6(5)
_computing_cell_refinement CRYSTALCLEAR
_computing_data_collection CRYSTALCLEAR
_computing_data_reduction 'teXsan Ver. 1.11'
_computing_publication_material 'teXsan Ver. 1.11'
_computing_structure_refinement 'teXsan Ver. 1.10'
_computing_structure_solution SIR92
_diffrn_detector_area_resol_mean 14.46
_diffrn_measured_fraction_theta_full 0.9968
_diffrn_measured_fraction_theta_max 0.9968
_diffrn_measurement_device_type 'Rigaku/MSC Mercury CCD'
_diffrn_measurement_method \w
_diffrn_radiation_type 'Mo K\a'
_diffrn_radiation_wavelength 0.7107
_diffrn_reflns_av_R_equivalents 0.030
_diffrn_reflns_limit_h_max 21
_diffrn_reflns_limit_h_min -20
_diffrn_reflns_limit_k_max 11
_diffrn_reflns_limit_k_min -9
_diffrn_reflns_limit_l_max 23
_diffrn_reflns_limit_l_min -24
_diffrn_reflns_number 3556
_diffrn_reflns_theta_full 27.48
_diffrn_reflns_theta_max 27.48
_exptl_absorpt_coefficient_mu 0.081
_exptl_absorpt_correction_T_max 0.994
_exptl_absorpt_correction_T_min 0.799
_exptl_absorpt_correction_type multi-scan
_exptl_absorpt_process_details '(Jacobson, 1998)'
_exptl_crystal_colour Colorless
_exptl_crystal_density_diffrn 1.204
_exptl_crystal_description Prism
_exptl_crystal_size_max 0.500
_exptl_crystal_size_mid 0.250
_exptl_crystal_size_min 0.070
_refine_diff_density_max 0.18
_refine_diff_density_min -0.19
_refine_ls_extinction_method none
_refine_ls_goodness_of_fit_ref 1.075
_refine_ls_hydrogen_treatment noref
_refine_ls_number_parameters 163
_refine_ls_number_reflns 2349
_refine_ls_R_factor_gt 0.0403
_refine_ls_shift/su_max 0.0002
_refine_ls_structure_factor_coef F
_refine_ls_weighting_details 'w = 1/[\s^2^(Fo) + 0.00106|Fo|^2^]'
_refine_ls_weighting_scheme calc
_refine_ls_wR_factor_ref 0.0554
_reflns_number_gt 2349
_reflns_number_total 3134
_reflns_threshold_expression F^2^>3.0\s(F^2^)
_cod_data_source_file jo301791m_si_002.cif
_cod_data_source_block '_soeta1'
_cod_original_cell_volume 2739.6(4)
_cod_original_formula_sum 'C14 H20 N2 O2 '
_cod_database_code 4027673

loop_
_symmetry_equiv_pos_as_xyz
x,y,z
1/2+x,1/2-y,-z
-x,1/2+y,1/2-z
1/2-x,-y,1/2+z
-x,-y,-z
1/2-x,1/2+y,z
x,1/2-y,1/2+z
1/2+x,y,1/2-z

loop_
_atom_site_label
_atom_site_type_symbol
_atom_site_fract_x
_atom_site_fract_y
_atom_site_fract_z
_atom_site_U_iso_or_equiv
_atom_site_adp_type
_atom_site_occupancy
_atom_site_calc_flag
O1 O 0.31658(5) 0.0948(1) -0.10895(5) 0.0255(3) Uani 1.00 d
O2 O 0.15350(6) 0.3349(1) -0.18943(5) 0.0286(3) Uani 1.00 d
N1 N 0.24017(6) 0.0643(1) -0.07235(6) 0.0213(3) Uani 1.00 d
N2 N 0.15343(7) 0.0804(1) -0.19494(6) 0.0237(3) Uani 1.00 d
C1 C 0.19155(8) 0.1991(1) -0.08338(7) 0.0215(3) Uani 1.00 d
C2 C 0.25902(8) 0.0472(2) 0.00460(7) 0.0250(3) Uani 1.00 d
C3 C 0.18131(9) 0.0004(2) 0.04215(7) 0.0279(4) Uani 1.00 d
C4 C 0.11210(8) 0.1042(2) 0.02505(7) 0.0237(3) Uani 1.00 d
C5 C 0.11669(8) 0.1994(1) -0.03432(7) 0.0217(3) Uani 1.00 d
C6 C 0.05243(9) 0.2980(2) -0.04763(8) 0.0270(4) Uani 1.00 d
C7 C -0.01516(9) 0.3003(2) -0.00281(9) 0.0302(4) Uani 1.00 d
C8 C -0.02037(9) 0.2042(2) 0.05526(8) 0.0301(4) Uani 1.00 d
C9 C 0.04296(9) 0.1069(2) 0.06877(7) 0.0295(4) Uani 1.00 d
C10 C 0.16502(8) 0.2110(2) -0.16214(7) 0.0225(3) Uani 1.00 d
C11 C 0.12231(9) 0.0550(2) -0.26883(7) 0.0267(4) Uani 1.00 d
C12 C 0.1351(1) -0.1100(2) -0.28339(9) 0.0429(5) Uani 1.00 d
C13 C 0.03237(10) 0.0958(2) -0.27134(9) 0.0395(5) Uani 1.00 d
C14 C 0.1701(1) 0.1476(2) -0.32317(8) 0.0375(4) Uani 1.00 d
H1 H 0.2256 0.2931 -0.0720 0.0405 Uiso 1.00 calc
H2 H 0.2774 0.1450 0.0268 0.0405 Uiso 1.00 calc
H3 H 0.3032 -0.0260 0.0102 0.0405 Uiso 1.00 calc
H4 H 0.1924 -0.0011 0.0948 0.0405 Uiso 1.00 calc
H5 H 0.1663 -0.1018 0.0297 0.0405 Uiso 1.00 calc
H6 H 0.0593 0.3704 -0.0869 0.0405 Uiso 1.00 calc
H7 H -0.0555 0.3758 -0.0131 0.0405 Uiso 1.00 calc
H8 H -0.0714 0.2033 0.0891 0.0405 Uiso 1.00 calc
H9 H 0.0363 0.0395 0.1107 0.0405 Uiso 1.00 calc
H10 H 0.3212 -0.0038 -0.1337 0.0405 Uiso 1.00 calc
H11 H 0.1631 -0.0106 -0.1680 0.0405 Uiso 1.00 calc
H12 H 0.1978 -0.1386 -0.2830 0.0405 Uiso 1.00 calc
H13 H 0.1041 -0.1756 -0.2484 0.0405 Uiso 1.00 calc
H14 H 0.1161 -0.1308 -0.3262 0.0405 Uiso 1.00 calc
H15 H 0.0255 0.2061 -0.2602 0.0405 Uiso 1.00 calc
H16 H 0.0007 0.0294 -0.2375 0.0405 Uiso 1.00 calc
H17 H 0.0096 0.0859 -0.3168 0.0405 Uiso 1.00 calc
H18 H 0.2294 0.1205 -0.3190 0.0405 Uiso 1.00 calc
H19 H 0.1626 0.2577 -0.3149 0.0405 Uiso 1.00 calc
H20 H 0.1541 0.1238 -0.3732 0.0405 Uiso 1.00 calc

loop_
_atom_site_aniso_label
_atom_site_aniso_U_11
_atom_site_aniso_U_22
_atom_site_aniso_U_33
_atom_site_aniso_U_12
_atom_site_aniso_U_13
_atom_site_aniso_U_23
O1 0.0181(5) 0.0251(5) 0.0334(5) -0.0009(4) 0.0036(4) -0.0026(4)
O2 0.0361(6) 0.0216(5) 0.0279(5) 0.0030(4) -0.0038(4) 0.0019(4)
N1 0.0177(5) 0.0219(6) 0.0241(6) 0.0003(4) 0.0009(4) 0.0002(4)
N2 0.0263(6) 0.0211(6) 0.0238(6) 0.0008(5) -0.0034(5) -0.0015(5)
C1 0.0210(6) 0.0176(6) 0.0258(7) 0.0009(5) -0.0018(5) -0.0013(5)
C2 0.0253(7) 0.0236(7) 0.0260(7) 0.0036(6) -0.0050(5) -0.0022(5)
C3 0.0298(7) 0.0290(8) 0.0249(7) 0.0041(6) -0.0011(5) 0.0024(6)
C4 0.0252(7) 0.0236(7) 0.0224(6) -0.0004(6) -0.0029(5) -0.0042(5)
C5 0.0208(6) 0.0202(7) 0.0243(6) -0.0015(5) -0.0015(5) -0.0052(5)
C6 0.0233(7) 0.0224(7) 0.0354(8) 0.0004(6) -0.0012(6) -0.0007(6)
C7 0.0222(7) 0.0260(8) 0.0424(8) 0.0034(6) -0.0008(6) -0.0061(6)
C8 0.0254(7) 0.0322(8) 0.0326(8) -0.0029(6) 0.0036(6) -0.0092(6)
C9 0.0296(8) 0.0338(8) 0.0252(7) -0.0029(6) 0.0020(6) -0.0037(6)
C10 0.0202(6) 0.0218(7) 0.0256(7) 0.0004(5) 0.0004(5) -0.0007(5)
C11 0.0264(7) 0.0306(8) 0.0231(7) -0.0005(6) -0.0036(5) -0.0043(6)
C12 0.052(1) 0.0371(10) 0.0392(9) -0.0010(8) -0.0121(8) -0.0125(7)
C13 0.0288(8) 0.056(1) 0.0340(9) 0.0024(8) -0.0069(6) 0.0016(8)
C14 0.0435(9) 0.044(1) 0.0248(8) -0.0037(8) 0.0070(6) -0.0048(7)

loop_
_atom_type_symbol
_atom_type_description
_atom_type_scat_dispersion_real
_atom_type_scat_dispersion_imag
_atom_type_scat_source
H H 0.000 0.000
;International Tables for Crystallography
(1992, Vol. C, Table 6.1.1.2)
;
C C 0.003 0.002
;International Tables for Crystallography
(1992, Vol. C, Tables 4.2.6.8 and 6.1.1.1)
;
N N 0.006 0.003
;International Tables for Crystallography
(1992, Vol. C, Tables 4.2.6.8 and 6.1.1.1)
;
O O 0.011 0.006
;International Tables for Crystallography
(1992, Vol. C, Tables 4.2.6.8 and 6.1.1.1)
;

loop_
_geom_angle_atom_site_label_1
_geom_angle_atom_site_label_2
_geom_angle_atom_site_label_3
_geom_angle
_geom_angle_publ_flag
O1 N1 C1 104.50(9) yes
O1 N1 C2 106.93(10) yes
C1 N1 C2 109.7(1) yes
C10 N2 C11 127.4(1) yes
N1 C1 C5 110.9(1) yes
N1 C1 C10 110.3(1) yes
C5 C1 C10 109.8(1) yes
N1 C2 C3 107.3(1) yes
C2 C3 C4 111.6(1) yes
C3 C4 C5 120.3(1) yes
C3 C4 C9 120.2(1) yes
C5 C4 C9 119.4(1) yes
C1 C5 C4 120.8(1) yes
C1 C5 C6 120.2(1) yes
C4 C5 C6 119.1(1) yes
C5 C6 C7 120.5(1) yes
C6 C7 C8 120.4(1) yes
C7 C8 C9 119.3(1) yes
C4 C9 C8 121.3(1) yes
O2 C10 N2 125.6(1) yes
O2 C10 C1 119.9(1) yes
N2 C10 C1 114.5(1) yes
N2 C11 C12 105.5(1) yes
N2 C11 C13 109.0(1) yes
N2 C11 C14 110.5(1) yes
C12 C11 C13 111.3(1) yes
C12 C11 C14 110.1(1) yes
C13 C11 C14 110.4(1) yes

loop_
_geom_bond_atom_site_label_1
_geom_bond_atom_site_label_2
_geom_bond_distance
_geom_bond_publ_flag
O1 N1 1.454(1) yes
O2 C10 1.237(2) yes
N1 C1 1.465(2) yes
N1 C2 1.469(2) yes
N2 C10 1.336(2) yes
N2 C11 1.481(2) yes
C1 C5 1.531(2) yes
C1 C10 1.528(2) yes
C2 C3 1.515(2) yes
C3 C4 1.505(2) yes
C4 C5 1.396(2) yes
C4 C9 1.397(2) yes
C5 C6 1.401(2) yes
C6 C7 1.388(2) yes
C7 C8 1.384(2) yes
C8 C9 1.382(2) yes
C11 C12 1.521(2) yes
C11 C13 1.524(2) yes
C11 C14 1.525(2) yes

loop_
_geom_contact_atom_site_label_1
_geom_contact_atom_site_label_2
_geom_contact_distance
_geom_contact_site_symmetry_2
O1 O2 2.814(1) 6_545
O1 C8 3.382(2) 2_555
O1 C7 3.583(2) 2_555
O1 C1 3.589(2) 6_545
O1 C10 3.599(2) 6_545
O2 N1 3.467(2) 6_555
N1 C1 3.474(2) 6_545
C4 C8 3.488(2) 5_555
C9 C9 3.492(3) 5_555
